data_1563278
loop_
_publ_author_name
'Zhang, Kou-Lin'
'Chang, Yan'
'Zhang, Jing-Bo'
'Yuan, Li-Min'
'Deng, Ye'
'Diao, Guo-Wang'
'Ng, Seik Weng'

_publ_section_title
;
 Synthesis, crystal structures and characterization of four coordination
 polymers based on 5-amino-2,4,6-triiodoisophthalic acid
;
_journal_issue 5
_journal_name_full 'Journal of Solid State Chemistry'
_journal_page_first 1263
_journal_page_last 1272
_journal_paper_doi 10.1016/j.jssc.2011.03.050
_journal_volume 184
_journal_year 2011
_chemical_formula_moiety 'C20 H12 Cd I3 N3 O5, 4(H2 O)'
_chemical_formula_sum 'C20 H20 Cd I3 N3 O9'
_chemical_formula_weight 939.50
_space_group_IT_number 14
_space_group_name_Hall '-P 2ybc'
_space_group_name_H-M_alt 'P 1 21/c 1'
_symmetry_cell_setting monoclinic
_symmetry_space_group_name_H-M 'P 1 21/c 1'
_atom_sites_solution_hydrogens geom
_atom_sites_solution_primary direct
_atom_sites_solution_secondary difmap
_audit_creation_method SHELXL-97
_cell_angle_alpha 90.00
_cell_angle_beta 98.8090(10)
_cell_angle_gamma 90.00
_cell_formula_units_Z 4
_cell_length_a 8.9247(6)
_cell_length_b 14.8943(10)
_cell_length_c 20.3308(14)
_cell_measurement_reflns_used 6499
_cell_measurement_temperature 299(2)
_cell_measurement_theta_max 27.513
_cell_measurement_theta_min 2.446
_cell_volume 2670.6(3)
_computing_cell_refinement 'SAINT (Bruker, 2005)'
_computing_data_collection 'APEX2 (Bruker, 2005)'
_computing_data_reduction 'SAINT (Bruker, 2005)'
_computing_structure_refinement 'SHELXL-97 (Sheldrick, 1997)'
_computing_structure_solution 'SHELXS-97 (Sheldrick, 1990)'
_diffrn_ambient_temperature 299(2)
_diffrn_measured_fraction_theta_full 0.995
_diffrn_measured_fraction_theta_max 0.995
_diffrn_measurement_device_type 'Bruker APEXII'
_diffrn_measurement_method 'phi and omega scans'
_diffrn_radiation_monochromator graphite
_diffrn_radiation_source 'fine-focus sealed tube'
_diffrn_radiation_type MoK\a
_diffrn_radiation_wavelength 0.71073
_diffrn_reflns_av_R_equivalents 0.0351
_diffrn_reflns_av_sigmaI/netI 0.0343
_diffrn_reflns_limit_h_max 11
_diffrn_reflns_limit_h_min -11
_diffrn_reflns_limit_k_max 19
_diffrn_reflns_limit_k_min -17
_diffrn_reflns_limit_l_max 26
_diffrn_reflns_limit_l_min -26
_diffrn_reflns_number 22909
_diffrn_reflns_theta_full 27.50
_diffrn_reflns_theta_max 27.50
_diffrn_reflns_theta_min 1.70
_diffrn_standards_decay_% 0
_diffrn_standards_interval_count 0
_diffrn_standards_interval_time 0
_diffrn_standards_number 0
_exptl_absorpt_coefficient_mu 4.338
_exptl_absorpt_correction_T_max 0.771
_exptl_absorpt_correction_T_min 0.570
_exptl_absorpt_correction_type multi-scan
_exptl_absorpt_process_details sadabs
_exptl_crystal_colour yellow
_exptl_crystal_density_diffrn 2.337
_exptl_crystal_density_method 'not measured'
_exptl_crystal_description BLOCK
_exptl_crystal_F_000 1760
_exptl_crystal_size_max 0.15
_exptl_crystal_size_mid 0.11
_exptl_crystal_size_min 0.06
_refine_diff_density_max 0.910
_refine_diff_density_min -0.875
_refine_diff_density_rms 0.106
_refine_ls_extinction_method none
_refine_ls_goodness_of_fit_ref 1.031
_refine_ls_hydrogen_treatment constr
_refine_ls_matrix_type full
_refine_ls_number_parameters 325
_refine_ls_number_reflns 6115
_refine_ls_number_restraints 30
_refine_ls_restrained_S_all 1.046
_refine_ls_R_factor_all 0.0438
_refine_ls_R_factor_gt 0.0290
_refine_ls_shift/su_max 0.001
_refine_ls_shift/su_mean 0.000
_refine_ls_structure_factor_coef Fsqd
_refine_ls_weighting_details 'calc w=1/[\s^2^(Fo^2^)+(0.0279P)^2^+1.6474P] where P=(Fo^2^+2Fc^2^)/3'
_refine_ls_weighting_scheme calc
_refine_ls_wR_factor_gt 0.0621
_refine_ls_wR_factor_ref 0.0677
_reflns_number_gt 4773
_reflns_number_total 6115
_reflns_threshold_expression >2sigma(I)
_cod_data_source_file JSSC-2011-184-1263.cif
_cod_data_source_block cd2
_cod_depositor_comments
;
The following automatic conversions were performed:

data item '_exptl_absorpt_correction_type' value 'MULTI-SCAN' was
changed to 'multi-scan' in accordance with the built-in table derived
from the CIF Core dictionary named 'cif_core.dic' version 2.4.5 last
updated on 2014-11-21.

data item '_symmetry_cell_setting' value 'MONOCLINIC' was changed to
'monoclinic' in accordance with the built-in table derived from the
CIF Core dictionary named 'cif_core.dic' version 2.4.5 last updated
on 2014-11-21.

Automatic conversion script
Id: cif_fix_values 8369 2020-08-20 11:38:08Z andrius 
;
_cod_original_sg_symbol_H-M P21/c
_cod_database_code 1563278

loop_
_symmetry_equiv_pos_as_xyz
'x, y, z'
'-x, y+1/2, -z+1/2'
'-x, -y, -z'
'x, -y-1/2, z-1/2'

loop_
_atom_site_label
_atom_site_type_symbol
_atom_site_fract_x
_atom_site_fract_y
_atom_site_fract_z
_atom_site_U_iso_or_equiv
_atom_site_adp_type
_atom_site_occupancy
_atom_site_symmetry_multiplicity
_atom_site_calc_flag
_atom_site_refinement_flags
_atom_site_disorder_assembly
_atom_site_disorder_group
I1 I 0.51845(3) 0.40673(2) 0.267424(18) 0.05049(10) Uani 1 1 d . . .
I2 I -0.10780(3) 0.48615(2) 0.124398(15) 0.04318(9) Uani 1 1 d . . .
I3 I 0.21270(3) 0.755814(19) 0.321061(15) 0.04035(8) Uani 1 1 d . . .
Cd1 Cd 0.75482(3) 0.71652(2) 0.384917(15) 0.03391(8) Uani 1 1 d . . .
O1 O 0.5671(3) 0.6535(2) 0.31102(14) 0.0391(7) Uani 1 1 d . . .
O2 O 0.4779(4) 0.5798(2) 0.39195(15) 0.0518(9) Uani 1 1 d . . .
O3 O 0.1752(3) 0.30911(19) 0.19944(15) 0.0404(7) Uani 1 1 d . . .
O4 O 0.2525(4) 0.3795(2) 0.11541(15) 0.0457(8) Uani 1 1 d . . .
O1W O 0.5869(4) 0.7274(2) 0.46195(16) 0.0527(8) Uani 1 1 d . . .
H11 H 0.5311 0.6819 0.4526 0.079 Uiso 1 1 d R . .
H12 H 0.5337 0.7733 0.4677 0.079 Uiso 1 1 d R . .
O2W O 0.4058(5) 0.8904(3) 0.46140(19) 0.0775(12) Uani 1 1 d U . .
H21 H 0.3682 0.8543 0.4309 0.116 Uiso 1 1 d R . .
H22 H 0.4454 0.9355 0.4443 0.116 Uiso 1 1 d R . .
O3W O 0.6838(10) 0.7339(6) 0.5954(4) 0.209(4) Uani 1 1 d U . .
H31 H 0.7229 0.7706 0.5704 0.314 Uiso 1 1 d R . .
H32 H 0.6395 0.7644 0.6227 0.314 Uiso 1 1 d R . .
O4W O 0.5763(5) 0.0291(3) 0.41293(19) 0.0776(12) Uani 1 1 d DU . .
H41 H 0.6429 -0.0072 0.4031 0.116 Uiso 1 1 d RD . .
H42 H 0.6080 0.0475 0.4525 0.116 Uiso 1 1 d RD . .
O5W O 0.4212(6) 0.1569(3) 0.3248(2) 0.1037(16) Uani 1 1 d DU . .
H51 H 0.4492 0.1674 0.2874 0.124 Uiso 1 1 d RD . .
H52 H 0.4689 0.1116 0.3428 0.124 Uiso 1 1 d RD . .
N1 N -0.0452(4) 0.6651(2) 0.21357(18) 0.0396(9) Uani 1 1 d . . .
H1A H -0.0443 0.7163 0.2332 0.048 Uiso 1 1 calc R . .
H1B H -0.1233 0.6490 0.1859 0.048 Uiso 1 1 calc R . .
N2 N 0.9072(4) 0.5913(2) 0.38023(17) 0.0365(8) Uani 1 1 d . . .
N3 N 0.9627(4) 0.7277(3) 0.46969(17) 0.0416(9) Uani 1 1 d . . .
C1 C 0.4715(4) 0.6044(3) 0.3340(2) 0.0324(9) Uani 1 1 d . . .
C2 C 0.3346(4) 0.5757(3) 0.28413(19) 0.0289(8) Uani 1 1 d . . .
C3 C 0.3311(4) 0.4931(2) 0.25204(19) 0.0291(8) Uani 1 1 d . . .
C4 C 0.2048(4) 0.4676(3) 0.20598(18) 0.0284(8) Uani 1 1 d . . .
C5 C 0.0807(4) 0.5260(3) 0.19324(18) 0.0290(8) Uani 1 1 d . . .
C6 C 0.0779(4) 0.6091(3) 0.22639(19) 0.0289(8) Uani 1 1 d . . .
C7 C 0.2089(4) 0.6318(3) 0.27111(19) 0.0292(8) Uani 1 1 d . . .
C8 C 0.2079(4) 0.3790(3) 0.1708(2) 0.0327(9) Uani 1 1 d . . .
C9 C 0.8805(5) 0.5258(3) 0.3360(2) 0.0450(11) Uani 1 1 d . . .
H9 H 0.7956 0.5301 0.3034 0.054 Uiso 1 1 calc R . .
C10 C 0.9739(6) 0.4501(3) 0.3362(3) 0.0535(13) Uani 1 1 d . . .
H10 H 0.9527 0.4060 0.3037 0.064 Uiso 1 1 calc R . .
C11 C 1.0966(6) 0.4425(4) 0.3848(3) 0.0604(14) Uani 1 1 d . . .
H11A H 1.1589 0.3923 0.3863 0.072 Uiso 1 1 calc R . .
C12 C 1.1291(5) 0.5106(3) 0.4327(2) 0.0471(12) Uani 1 1 d . . .
C13 C 1.0301(5) 0.5853(3) 0.4282(2) 0.0366(10) Uani 1 1 d . . .
C14 C 1.2566(6) 0.5082(4) 0.4847(3) 0.0595(15) Uani 1 1 d . . .
H14 H 1.3210 0.4588 0.4883 0.071 Uiso 1 1 calc R . .
C15 C 1.2849(6) 0.5756(4) 0.5281(3) 0.0613(15) Uani 1 1 d . . .
H15 H 1.3682 0.5719 0.5617 0.074 Uiso 1 1 calc R . .
C16 C 1.1898(5) 0.6531(4) 0.5242(2) 0.0481(12) Uani 1 1 d . . .
C17 C 1.0603(5) 0.6569(3) 0.4752(2) 0.0363(10) Uani 1 1 d . . .
C18 C 1.2167(6) 0.7278(4) 0.5674(2) 0.0594(15) Uani 1 1 d . . .
H18 H 1.3005 0.7283 0.6008 0.071 Uiso 1 1 calc R . .
C19 C 1.1207(6) 0.7986(4) 0.5602(3) 0.0646(15) Uani 1 1 d . . .
H19 H 1.1390 0.8482 0.5881 0.077 Uiso 1 1 calc R . .
C20 C 0.9940(6) 0.7966(4) 0.5107(2) 0.0534(13) Uani 1 1 d . . .
H20 H 0.9288 0.8457 0.5063 0.064 Uiso 1 1 calc R . .

loop_
_atom_site_aniso_label
_atom_site_aniso_U_11
_atom_site_aniso_U_22
_atom_site_aniso_U_33
_atom_site_aniso_U_23
_atom_site_aniso_U_13
_atom_site_aniso_U_12
I1 0.03286(16) 0.03534(17) 0.0775(2) -0.01045(15) -0.00998(14) 0.00872(12)
I2 0.03572(16) 0.03715(17) 0.05105(18) 0.00038(13) -0.01129(13) -0.00232(12)
I3 0.03804(16) 0.02854(16) 0.05544(18) -0.00966(12) 0.01026(13) -0.00134(12)
Cd1 0.03301(17) 0.02965(17) 0.03680(16) 0.00259(13) -0.00185(12) -0.00084(12)
O1 0.0336(16) 0.0412(18) 0.0411(16) -0.0041(13) 0.0009(13) -0.0084(13)
O2 0.062(2) 0.049(2) 0.0391(18) 0.0066(15) -0.0079(15) -0.0098(16)
O3 0.0418(18) 0.0288(16) 0.0513(18) -0.0011(14) 0.0091(14) -0.0046(13)
O4 0.059(2) 0.0350(18) 0.0464(18) -0.0088(14) 0.0171(16) -0.0050(15)
O1W 0.053(2) 0.052(2) 0.055(2) -0.0087(16) 0.0142(16) -0.0077(16)
O2W 0.082(3) 0.080(3) 0.068(2) -0.012(2) 0.004(2) -0.009(2)
O3W 0.236(7) 0.224(7) 0.157(6) -0.044(5) -0.004(5) 0.086(6)
O4W 0.094(3) 0.080(3) 0.061(2) -0.006(2) 0.022(2) 0.022(2)
O5W 0.151(4) 0.101(4) 0.063(3) 0.010(2) 0.030(3) 0.036(3)
N1 0.0322(19) 0.031(2) 0.053(2) -0.0033(16) -0.0006(16) 0.0072(15)
N2 0.036(2) 0.035(2) 0.0393(19) 0.0062(16) 0.0070(15) -0.0021(15)
N3 0.042(2) 0.043(2) 0.038(2) -0.0021(17) 0.0009(16) 0.0009(17)
C1 0.029(2) 0.024(2) 0.042(2) -0.0041(18) -0.0020(17) 0.0010(16)
C2 0.028(2) 0.026(2) 0.033(2) 0.0029(16) 0.0068(16) -0.0016(16)
C3 0.026(2) 0.022(2) 0.038(2) -0.0011(16) 0.0006(16) 0.0029(15)
C4 0.028(2) 0.026(2) 0.0308(19) 0.0013(16) 0.0049(16) -0.0036(16)
C5 0.025(2) 0.031(2) 0.0293(19) 0.0017(16) 0.0013(15) -0.0024(16)
C6 0.027(2) 0.025(2) 0.035(2) 0.0033(16) 0.0051(16) 0.0007(16)
C7 0.030(2) 0.025(2) 0.034(2) 0.0005(16) 0.0077(16) -0.0035(16)
C8 0.024(2) 0.031(2) 0.041(2) -0.0070(18) -0.0006(17) 0.0009(17)
C9 0.049(3) 0.040(3) 0.048(3) -0.001(2) 0.012(2) -0.009(2)
C10 0.064(3) 0.041(3) 0.060(3) -0.008(2) 0.021(3) -0.007(2)
C11 0.071(4) 0.039(3) 0.077(4) 0.009(3) 0.028(3) 0.016(3)
C12 0.048(3) 0.049(3) 0.048(3) 0.018(2) 0.017(2) 0.013(2)
C13 0.034(2) 0.040(3) 0.038(2) 0.0129(19) 0.0115(18) 0.0015(18)
C14 0.047(3) 0.071(4) 0.061(3) 0.026(3) 0.011(3) 0.023(3)
C15 0.045(3) 0.092(5) 0.045(3) 0.025(3) 0.000(2) 0.016(3)
C16 0.036(2) 0.073(4) 0.035(2) 0.012(2) 0.0050(19) -0.001(2)
C17 0.033(2) 0.043(3) 0.033(2) 0.0117(19) 0.0057(17) -0.0006(19)
C18 0.043(3) 0.093(4) 0.039(3) 0.002(3) -0.003(2) -0.005(3)
C19 0.063(4) 0.078(4) 0.050(3) -0.021(3) 0.001(3) -0.008(3)
C20 0.057(3) 0.058(3) 0.043(3) -0.009(2) 0.000(2) 0.004(2)

loop_
_atom_type_symbol
_atom_type_description
_atom_type_scat_dispersion_real
_atom_type_scat_dispersion_imag
_atom_type_scat_source
C C 0.0033 0.0016 'International Tables Vol C Tables 4.2.6.8 and 6.1.1.4'
H H 0.0000 0.0000 'International Tables Vol C Tables 4.2.6.8 and 6.1.1.4'
N N 0.0061 0.0033 'International Tables Vol C Tables 4.2.6.8 and 6.1.1.4'
O O 0.0106 0.0060 'International Tables Vol C Tables 4.2.6.8 and 6.1.1.4'
Cd Cd -0.8075 1.2024 'International Tables Vol C Tables 4.2.6.8 and 6.1.1.4'
I I -0.4742 1.8119 'International Tables Vol C Tables 4.2.6.8 and 6.1.1.4'

loop_
_geom_angle_atom_site_label_1
_geom_angle_atom_site_label_2
_geom_angle_atom_site_label_3
_geom_angle
_geom_angle_site_symmetry_1
_geom_angle_site_symmetry_3
O1 Cd1 N2 91.06(11) . .
O1 Cd1 O1W 89.33(11) . .
N2 Cd1 O1W 121.65(12) . .
O1 Cd1 N3 159.69(12) . .
N2 Cd1 N3 71.52(13) . .
O1W Cd1 N3 91.08(12) . .
O1 Cd1 O3 90.63(10) . 2_655
N2 Cd1 O3 102.59(11) . 2_655
O1W Cd1 O3 135.75(11) . 2_655
N3 Cd1 O3 103.06(12) . 2_655
O1 Cd1 O4 113.19(11) . 2_655
N2 Cd1 O4 145.03(12) . 2_655
O1W Cd1 O4 84.98(11) . 2_655
N3 Cd1 O4 87.06(12) . 2_655
O3 Cd1 O4 54.79(10) 2_655 2_655
O1 Cd1 C8 102.53(11) . 2_655
N2 Cd1 C8 126.14(12) . 2_655
O1W Cd1 C8 110.52(13) . 2_655
N3 Cd1 C8 96.33(12) . 2_655
O3 Cd1 C8 27.37(11) 2_655 2_655
O4 Cd1 C8 27.44(11) 2_655 2_655
C1 O1 Cd1 117.6(2) . .
C8 O3 Cd1 92.4(3) . 2_645
C8 O4 Cd1 89.1(2) . 2_645
C9 N2 C13 118.8(4) . .
C9 N2 Cd1 125.1(3) . .
C13 N2 Cd1 116.0(3) . .
C20 N3 C17 118.5(4) . .
C20 N3 Cd1 125.9(3) . .
C17 N3 Cd1 115.6(3) . .
O2 C1 O1 126.3(4) . .
O2 C1 C2 118.0(4) . .
O1 C1 C2 115.6(4) . .
C3 C2 C7 118.8(3) . .
C3 C2 C1 121.3(3) . .
C7 C2 C1 119.9(3) . .
C2 C3 C4 120.8(3) . .
C2 C3 I1 120.8(3) . .
C4 C3 I1 118.3(3) . .
C5 C4 C3 119.1(3) . .
C5 C4 C8 121.9(3) . .
C3 C4 C8 119.0(3) . .
C4 C5 C6 121.8(3) . .
C4 C5 I2 118.5(3) . .
C6 C5 I2 119.7(3) . .
N1 C6 C7 122.6(4) . .
N1 C6 C5 120.9(3) . .
C7 C6 C5 116.4(3) . .
C2 C7 C6 123.0(4) . .
C2 C7 I3 118.8(3) . .
C6 C7 I3 118.2(3) . .
O3 C8 O4 123.7(4) . .
O3 C8 C4 119.2(4) . .
O4 C8 C4 117.0(4) . .
O3 C8 Cd1 60.2(2) . 2_645
O4 C8 Cd1 63.5(2) . 2_645
C4 C8 Cd1 173.6(3) . 2_645
N2 C9 C10 123.1(5) . .
C11 C10 C9 118.7(5) . .
C10 C11 C12 120.0(5) . .
C11 C12 C13 117.6(5) . .
C11 C12 C14 123.4(5) . .
C13 C12 C14 119.0(5) . .
N2 C13 C12 121.8(4) . .
N2 C13 C17 118.8(4) . .
C12 C13 C17 119.4(4) . .
C15 C14 C12 121.3(5) . .
C14 C15 C16 121.3(5) . .
C17 C16 C18 116.7(5) . .
C17 C16 C15 119.3(5) . .
C18 C16 C15 123.9(5) . .
N3 C17 C16 122.5(4) . .
N3 C17 C13 118.0(4) . .
C16 C17 C13 119.6(4) . .
C19 C18 C16 120.1(4) . .
C18 C19 C20 119.5(5) . .
N3 C20 C19 122.7(5) . .

loop_
_geom_bond_atom_site_label_1
_geom_bond_atom_site_label_2
_geom_bond_distance
_geom_bond_site_symmetry_2
I1 C3 2.095(4) .
I2 C5 2.103(4) .
I3 C7 2.106(4) .
Cd1 O1 2.274(3) .
Cd1 N2 2.318(3) .
Cd1 O1W 2.333(3) .
Cd1 N3 2.337(3) .
Cd1 O3 2.358(3) 2_655
Cd1 O4 2.429(3) 2_655
Cd1 C8 2.714(4) 2_655
O1 C1 1.267(5) .
O2 C1 1.226(5) .
O3 C8 1.249(5) .
O3 Cd1 2.358(3) 2_645
O4 C8 1.251(5) .
O4 Cd1 2.429(3) 2_645
N1 C6 1.373(5) .
N2 C9 1.324(5) .
N2 C13 1.355(5) .
N3 C20 1.325(6) .
N3 C17 1.361(5) .
C1 C2 1.525(5) .
C2 C3 1.390(5) .
C2 C7 1.392(5) .
C3 C4 1.403(5) .
C4 C5 1.401(5) .
C4 C8 1.503(5) .
C5 C6 1.411(5) .
C6 C7 1.407(5) .
C8 Cd1 2.714(4) 2_645
C9 C10 1.401(7) .
C10 C11 1.363(7) .
C11 C12 1.405(7) .
C12 C13 1.415(6) .
C12 C14 1.430(7) .
C13 C17 1.430(6) .
C14 C15 1.335(8) .
C15 C16 1.428(7) .
C16 C17 1.406(6) .
C16 C18 1.416(7) .
C18 C19 1.351(8) .
C19 C20 1.394(7) .
